data_9002434
loop_
_publ_author_name
'Fleet M E'
'Liu X'
'Pan Y'

_publ_section_title
;
 Rare-earth elements in chlorapatite [Ca10(PO4)6(Cl)2]:
 Uptake, site preference, and degradation of monoclinic structure
 Sample: La-ClAp
;
_journal_name_full 'American Mineralogist'
_journal_page_first 1437
_journal_page_last 1446
_journal_volume 85
_journal_year 2000
_chemical_formula_sum 'Ca4.899 Cl La0.052 Na0.05 O12 P3'
_chemical_name_mineral Chlorapatite
_space_group_IT_number 14
_symmetry_space_group_name_Hall '-P 2bc'
_symmetry_space_group_name_H-M 'P 1 1 21/b'
_cell_angle_alpha 90
_cell_angle_beta 90
_cell_angle_gamma 120.
_cell_length_a 9.6501
_cell_length_b 19.3002
_cell_length_c 6.7724
_cell_formula_units_Z 4
_cell_volume 1092.363
_cod_original_formula_sum 'Ca4.899 Na.05 La.052 P3 O12 Cl'
_cod_database_code 9002434

loop_
_symmetry_equiv_pos_as_xyz
x,y,z
x,1/2+y,1/2-z
-x,1/2-y,1/2+z
-x,-y,-z

loop_
_atom_site_label
_atom_site_fract_x
_atom_site_fract_y
_atom_site_fract_z
_atom_site_occupancy
_atom_site_U_iso_or_equiv
Ca1 0.32270 0.58037 0.00370 0.96300 0.00532
Na1 0.32270 0.58037 0.00370 0.02500 0.00532
La1 0.32270 0.58037 0.00370 0.01260 0.00532
Ca1p 0.34490 0.58650 0.49680 0.96300 0.02128
Na1p 0.34490 0.58650 0.49680 0.02500 0.02128
La1p 0.34490 0.58650 0.49680 0.01260 0.02128
Ca2a 0.25884 0.25185 0.24840 0.99100 0.01406
La2a 0.25884 0.25185 0.24840 0.00890 0.01406
Ca2b 0.00426 0.62268 0.74810 0.99100 0.01558
La2b 0.00426 0.62268 0.74810 0.00890 0.01558
Ca2c 0.25546 0.37953 0.75010 0.99100 0.01468
La2c 0.25546 0.37953 0.75010 0.00890 0.01468
P(a) 0.40750 0.43754 0.25550 1.00000 0.01191
P(b) 0.62463 0.26654 0.25310 1.00000 0.01229
P(c) 0.03239 0.45376 0.75350 1.00000 0.01241
O1a 0.34360 0.49575 0.24800 1.00000 0.01735
O1b 0.49200 0.32379 0.75600 1.00000 0.01684
O1c 0.14810 0.57837 0.25700 1.00000 0.01773
O2a 0.59210 0.48276 0.23540 1.00000 0.01482
O2b 0.53410 0.31366 0.24100 1.00000 0.01494
O2c 0.12680 0.54621 0.73320 1.00000 0.01456
O3a 0.33630 0.37960 0.07960 1.00000 0.01583
O3b 0.73990 0.29010 0.07550 1.00000 0.01722
O3c 0.07920 0.41800 0.57840 1.00000 0.01722
O3ap 0.36960 0.38760 0.44420 1.00000 0.01343
O3bp 0.72600 0.29680 0.44070 1.00000 0.01241
O3cp 0.09250 0.43500 0.94290 1.00000 0.01254
Cl 0.00170 0.24930 0.44510 1.00000 0.02001

loop_
_cod_related_entry_id
_cod_related_entry_database
_cod_related_entry_code
1 AMCSD 0002519
2 AMCSD 0002523

loop_
_[local]_alternative_name_id
_[local]_alternative_name_type
_[local]_alternative_name_source
_[local]_alternative_name_source_id
_[local]_alternative_name_value
1 mineral AMCSD 0002519 "Chlorapatite"
2 mineral AMCSD 0002523 "Apatite-(CaCl)"

_database_code_amcsd 0002519
